data_1560875
loop_
_publ_author_name
'Cramer, Alisha J.'
'Cole, Jacqueline M.'

_publ_section_title
;
 Host-guest prospects of neodymium and gadolinium ultraphosphate
 frameworks for nuclear waste storage: Multi-temperature topological
 analysis of nanoporous cages in RP5O14
;
_journal_name_full 'Journal of Solid State Chemistry'
_journal_page_first 250
_journal_page_last 257
_journal_paper_doi 10.1016/j.jssc.2018.07.020
_journal_volume 266
_journal_year 2018
_chemical_formula_sum 'Gd O14 P5'
_chemical_formula_weight 536.10
_space_group_IT_number 14
_space_group_name_Hall '-P 2ybc'
_space_group_name_H-M_alt 'P 1 21/c 1'
_symmetry_cell_setting monoclinic
_symmetry_space_group_name_H-M 'P 1 21/c 1'
_atom_sites_solution_hydrogens none
_atom_sites_solution_primary direct
_atom_sites_solution_secondary difmap
_audit_creation_method SHELXL-97
_cell_angle_alpha 90.00
_cell_angle_beta 90.32(3)
_cell_angle_gamma 90.00
_cell_formula_units_Z 4
_cell_length_a 8.7200(17)
_cell_length_b 8.9300(18)
_cell_length_c 12.940(3)
_cell_measurement_reflns_used 512
_cell_measurement_temperature 340(2)
_cell_measurement_theta_max 28.28
_cell_measurement_theta_min 2.0
_cell_volume 1007.6(4)
_computing_cell_refinement
;
Rigaku CrystalClear-SM Expert 2.0
;
_computing_data_collection 'Rigaku CrystalClear-SM Expert 2.0'
_computing_data_reduction
;
Rigaku CrystalClear-SM Expert 2.0
;
_computing_molecular_graphics
;
SHELXTL-PLUS (Sheldrick, 1995)
;
_computing_publication_material 'SHELXL-97 (Sheldrick, 1997)'
_computing_structure_refinement 'SHELXL-97 (Sheldrick, 1997)'
_computing_structure_solution 'SHELXS-97 (Sheldrick, 1990)'
_diffrn_ambient_temperature 340(2)
_diffrn_measured_fraction_theta_full 0.809
_diffrn_measured_fraction_theta_max 0.809
_diffrn_measurement_device_type 'Rigaku Saturn 724+ CCD'
_diffrn_measurement_method '\w scans'
_diffrn_radiation_monochromator graphite
_diffrn_radiation_source 'fine-focus sealed tube'
_diffrn_radiation_type MoK\a
_diffrn_radiation_wavelength 0.71073
_diffrn_reflns_av_R_equivalents 0.0418
_diffrn_reflns_av_sigmaI/netI 0.0265
_diffrn_reflns_limit_h_max 12
_diffrn_reflns_limit_h_min -10
_diffrn_reflns_limit_k_max 12
_diffrn_reflns_limit_k_min -10
_diffrn_reflns_limit_l_max 18
_diffrn_reflns_limit_l_min -7
_diffrn_reflns_number 4377
_diffrn_reflns_theta_full 30.78
_diffrn_reflns_theta_max 30.78
_diffrn_reflns_theta_min 1.57
_diffrn_standards_decay_% 0
_diffrn_standards_interval_count 0
_diffrn_standards_interval_time 0
_diffrn_standards_number 0
_exptl_absorpt_coefficient_mu 7.465
_exptl_absorpt_correction_T_max 0.105
_exptl_absorpt_correction_T_min 0.069
_exptl_absorpt_correction_type empirical
_exptl_absorpt_process_details
;
T. Higashi, ABSCOR, empirical absorption correction
;
_exptl_crystal_colour colourless
_exptl_crystal_density_diffrn 3.534
_exptl_crystal_density_method 'not measured'
_exptl_crystal_description block
_exptl_crystal_F_000 1004
_exptl_crystal_size_max 0.4
_exptl_crystal_size_mid 0.4
_exptl_crystal_size_min 0.3
_refine_diff_density_max 1.347
_refine_diff_density_min -2.151
_refine_diff_density_rms 0.317
_refine_ls_extinction_coef 0.0144(14)
_refine_ls_extinction_expression Fc^*^=kFc[1+0.001xFc^2^\l^3^/sin(2\q)]^-1/4^
_refine_ls_extinction_method SHELXL
_refine_ls_goodness_of_fit_ref 1.124
_refine_ls_hydrogen_treatment none
_refine_ls_matrix_type full
_refine_ls_number_parameters 183
_refine_ls_number_reflns 2551
_refine_ls_number_restraints 0
_refine_ls_restrained_S_all 1.124
_refine_ls_R_factor_all 0.0419
_refine_ls_R_factor_gt 0.0414
_refine_ls_shift/su_max 0.000
_refine_ls_shift/su_mean 0.000
_refine_ls_structure_factor_coef Fsqd
_refine_ls_weighting_details 'calc w=1/[\s^2^(Fo^2^)+(0.0871P)^2^+2.4218P] where P=(Fo^2^+2Fc^2^)/3'
_refine_ls_weighting_scheme calc
_refine_ls_wR_factor_gt 0.1204
_refine_ls_wR_factor_ref 0.1212
_reflns_number_gt 2512
_reflns_number_total 2551
_reflns_threshold_expression >2sigma(I)
_cod_data_source_file 2gd340i-4a.cif
_cod_data_source_block 2gd340i-4a
_cod_original_cell_volume 1007.6(3)
_cod_original_sg_symbol_H-M P2(1)/c
_cod_database_code 1560875

loop_
_symmetry_equiv_pos_as_xyz
'x, y, z'
'-x, y+1/2, -z+1/2'
'-x, -y, -z'
'x, -y-1/2, z-1/2'

loop_
_atom_site_label
_atom_site_type_symbol
_atom_site_fract_x
_atom_site_fract_y
_atom_site_fract_z
_atom_site_U_iso_or_equiv
_atom_site_adp_type
_atom_site_occupancy
_atom_site_symmetry_multiplicity
_atom_site_calc_flag
_atom_site_refinement_flags
_atom_site_disorder_assembly
_atom_site_disorder_group
Gd1 Gd 0.22281(2) 0.19026(2) 0.501102(18) 0.00819(15) Uani 1 1 d . . .
P1 P -0.25574(15) 0.45311(14) 0.33464(9) 0.0084(3) Uani 1 1 d . . .
P2 P -0.27123(16) 0.44915(14) 0.66444(9) 0.0084(3) Uani 1 1 d . . .
P3 P -0.18502(15) 0.24504(13) 0.49996(9) 0.0085(2) Uani 1 1 d . . .
P4 P -0.00674(16) 0.00466(15) 0.29757(9) 0.0094(2) Uani 1 1 d . . .
P5 P -0.49429(15) 0.50258(14) 0.17231(9) 0.0083(2) Uani 1 1 d . . .
O1 O -0.2919(6) 0.3129(4) 0.5898(4) 0.0156(9) Uani 1 1 d . . .
O2 O -0.2783(6) 0.3090(4) 0.4016(4) 0.0133(8) Uani 1 1 d . . .
O3 O -0.0306(5) 0.3134(4) 0.5039(3) 0.0158(8) Uani 1 1 d . . .
O4 O -0.3694(5) 0.4190(4) 0.2441(3) 0.0144(7) Uani 1 1 d . . .
O5 O 0.4207(5) 0.1226(4) 0.3863(3) 0.0152(7) Uani 1 1 d . . .
O6 O -0.0888(5) -0.1168(5) 0.3508(3) 0.0178(8) Uani 1 1 d . . .
O7 O -0.2097(5) 0.0811(5) 0.5001(3) 0.0189(9) Uani 1 1 d . . .
O8 O 0.4172(5) 0.1156(5) 0.6206(3) 0.0161(7) Uani 1 1 d . . .
O9 O 0.2686(5) 0.4040(5) 0.3853(3) 0.0191(8) Uani 1 1 d . . .
O10 O 0.0856(5) 0.1176(5) 0.3519(3) 0.0176(8) Uani 1 1 d . . .
O11 O 0.2773(6) 0.4054(5) 0.6103(3) 0.0188(8) Uani 1 1 d . . .
O12 O -0.1260(5) 0.4035(4) 0.7273(3) 0.0165(8) Uani 1 1 d . . .
O13 O -0.0943(5) 0.4255(5) 0.2898(3) 0.0172(8) Uani 1 1 d . . .
O14 O -0.4055(5) 0.4167(4) 0.7394(3) 0.0155(7) Uani 1 1 d . . .

loop_
_atom_site_aniso_label
_atom_site_aniso_U_11
_atom_site_aniso_U_22
_atom_site_aniso_U_33
_atom_site_aniso_U_23
_atom_site_aniso_U_13
_atom_site_aniso_U_12
Gd1 0.0088(2) 0.0072(2) 0.00859(19) -0.00015(6) -0.00012(12) 0.00018(6)
P1 0.0089(6) 0.0078(5) 0.0086(5) -0.0001(4) -0.0009(4) 0.0000(4)
P2 0.0090(5) 0.0072(5) 0.0090(5) -0.0005(4) 0.0000(4) -0.0005(4)
P3 0.0100(5) 0.0064(5) 0.0093(5) -0.0002(4) -0.0001(4) 0.0003(4)
P4 0.0094(5) 0.0103(5) 0.0086(5) -0.0003(4) -0.0003(4) 0.0006(4)
P5 0.0077(5) 0.0095(5) 0.0075(5) 0.0001(4) 0.0002(4) -0.0001(4)
O1 0.014(2) 0.019(2) 0.013(2) -0.0057(13) -0.0005(17) -0.0030(14)
O2 0.0141(19) 0.014(2) 0.0116(19) 0.0034(12) -0.0007(16) -0.0039(13)
O3 0.0123(17) 0.0164(18) 0.019(2) -0.0020(13) 0.0004(17) -0.0014(12)
O4 0.0156(18) 0.0129(16) 0.0147(17) -0.0009(13) -0.0072(14) 0.0039(14)
O5 0.0125(16) 0.0165(18) 0.0167(17) -0.0058(14) 0.0053(14) 0.0005(14)
O6 0.021(2) 0.0176(18) 0.0149(18) 0.0041(14) 0.0048(15) -0.0021(16)
O7 0.026(2) 0.0049(16) 0.026(2) 0.0018(13) -0.0006(19) 0.0000(14)
O8 0.0128(17) 0.0175(18) 0.0179(17) 0.0041(14) -0.0044(14) 0.0013(15)
O9 0.021(2) 0.0125(17) 0.024(2) 0.0086(15) 0.0026(17) 0.0033(16)
O10 0.0181(19) 0.022(2) 0.0131(17) -0.0083(14) -0.0039(14) -0.0019(16)
O11 0.024(2) 0.0110(17) 0.0216(19) -0.0071(15) -0.0028(16) -0.0018(16)
O12 0.0130(17) 0.0116(16) 0.025(2) -0.0033(14) -0.0082(15) 0.0011(14)
O13 0.0120(18) 0.0182(18) 0.0216(19) 0.0079(15) 0.0046(15) 0.0035(15)
O14 0.0171(19) 0.0130(16) 0.0166(18) -0.0035(14) 0.0105(14) 0.0001(14)

loop_
_atom_type_symbol
_atom_type_description
_atom_type_scat_dispersion_real
_atom_type_scat_dispersion_imag
_atom_type_scat_source
O O 0.0106 0.0060 'International Tables Vol C Tables 4.2.6.8 and 6.1.1.4'
P P 0.1023 0.0942 'International Tables Vol C Tables 4.2.6.8 and 6.1.1.4'
Gd Gd -0.1653 3.9035 'International Tables Vol C Tables 4.2.6.8 and 6.1.1.4'

loop_
_geom_angle_atom_site_label_1
_geom_angle_atom_site_label_2
_geom_angle_atom_site_label_3
_geom_angle
_geom_angle_site_symmetry_1
_geom_angle_site_symmetry_3
O6 Gd1 O10 109.84(14) 3_556 .
O6 Gd1 O5 144.29(15) 3_556 .
O10 Gd1 O5 77.50(14) . .
O6 Gd1 O8 75.37(15) 3_556 .
O10 Gd1 O8 144.14(16) . .
O5 Gd1 O8 79.45(14) . .
O6 Gd1 O7 72.66(14) 3_556 3_556
O10 Gd1 O7 72.30(14) . 3_556
O5 Gd1 O7 76.99(14) . 3_556
O8 Gd1 O7 76.00(14) . 3_556
O6 Gd1 O11 80.95(15) 3_556 .
O10 Gd1 O11 142.25(15) . .
O5 Gd1 O11 115.27(15) . .
O8 Gd1 O11 73.03(15) . .
O7 Gd1 O11 143.37(14) 3_556 .
O6 Gd1 O9 142.98(15) 3_556 .
O10 Gd1 O9 78.34(16) . .
O5 Gd1 O9 72.18(14) . .
O8 Gd1 O9 119.67(15) . .
O7 Gd1 O9 141.14(14) 3_556 .
O11 Gd1 O9 73.08(17) . .
O6 Gd1 O3 70.27(15) 3_556 .
O10 Gd1 O3 71.60(14) . .
O5 Gd1 O3 141.29(15) . .
O8 Gd1 O3 138.48(15) . .
O7 Gd1 O3 113.77(13) 3_556 .
O11 Gd1 O3 79.12(15) . .
O9 Gd1 O3 79.13(14) . .
O11 P1 O13 116.1(3) 3_566 .
O11 P1 O4 116.9(2) 3_566 .
O13 P1 O4 105.2(2) . .
O11 P1 O2 115.1(3) 3_566 .
O13 P1 O2 101.2(3) . .
O4 P1 O2 100.0(2) . .
O9 P2 O14 117.2(2) 3_566 .
O9 P2 O12 116.8(3) 3_566 .
O14 P2 O12 103.8(2) . .
O9 P2 O1 115.4(3) 3_566 .
O14 P2 O1 99.0(3) . .
O12 P2 O1 102.1(2) . .
O3 P3 O7 122.7(2) . .
O3 P3 O2 109.6(2) . .
O7 P3 O2 106.2(2) . .
O3 P3 O1 110.5(2) . .
O7 P3 O1 106.6(2) . .
O2 P3 O1 98.4(3) . .
O10 P4 O6 123.3(2) . .
O10 P4 O13 109.8(2) . 2_545
O6 P4 O13 106.0(2) . 2_545
O10 P4 O12 105.8(2) . 4_565
O6 P4 O12 109.1(2) . 4_565
O13 P4 O12 100.6(2) 2_545 4_565
O5 P5 O8 121.4(2) 2 4_465
O5 P5 O4 110.0(2) 2 .
O8 P5 O4 106.4(2) 4_465 .
O5 P5 O14 106.3(2) 2 3_466
O8 P5 O14 111.1(2) 4_465 3_466
O4 P5 O14 99.6(2) . 3_466
P2 O1 P3 132.3(3) . .
P1 O2 P3 131.6(3) . .
P3 O3 Gd1 129.1(2) . .
P1 O4 P5 140.1(3) . .
P5 O5 Gd1 146.9(2) 2_545 .
P4 O6 Gd1 146.6(3) . 3_556
P3 O7 Gd1 174.3(3) . 3_556
P5 O8 Gd1 150.2(3) 4_666 .
P2 O9 Gd1 165.4(3) 3_566 .
P4 O10 Gd1 148.9(3) . .
P1 O11 Gd1 160.2(3) 3_566 .
P2 O12 P4 133.3(3) . 4_566
P1 O13 P4 134.4(3) . 2
P2 O14 P5 140.6(3) . 3_466

loop_
_geom_bond_atom_site_label_1
_geom_bond_atom_site_label_2
_geom_bond_distance
_geom_bond_site_symmetry_2
Gd1 O6 2.344(4) 3_556
Gd1 O10 2.357(4) .
Gd1 O5 2.362(4) .
Gd1 O8 2.383(4) .
Gd1 O7 2.426(5) 3_556
Gd1 O11 2.431(4) .
Gd1 O9 2.460(4) .
Gd1 O3 2.468(4) .
P1 O11 1.463(4) 3_566
P1 O13 1.546(4) .
P1 O4 1.561(4) .
P1 O2 1.565(4) .
P2 O9 1.462(4) 3_566
P2 O14 1.552(4) .
P2 O12 1.556(4) .
P2 O1 1.563(4) .
P3 O3 1.480(4) .
P3 O7 1.480(4) .
P3 O2 1.611(5) .
P3 O1 1.613(5) .
P4 O10 1.467(4) .
P4 O6 1.472(4) .
P4 O13 1.602(4) 2_545
P4 O12 1.603(4) 4_565
P5 O5 1.463(4) 2
P5 O8 1.467(4) 4_465
P5 O4 1.611(4) .
P5 O14 1.612(4) 3_466
O5 P5 1.463(4) 2_545
O6 Gd1 2.344(4) 3_556
O7 Gd1 2.426(5) 3_556
O8 P5 1.467(4) 4_666
O9 P2 1.462(4) 3_566
O11 P1 1.463(4) 3_566
O12 P4 1.603(4) 4_566
O13 P4 1.602(4) 2
O14 P5 1.612(4) 3_466

_cod_database_fobs_code 1560875
